data_7047749
loop_
_publ_author_name
'Laha, Paltan'
'De, Umasankar'
'Chandra, Falguni'
'Dehury, Niranjan'
'Khullar, Sadhika'
'Kim, Hyung Sik'
'Patra, Srikanta'

_publ_section_title
;
 Alkyl chain-modified cyclometalated iridium complexes as tunable
 anticancer and imaging agents.
;
_journal_issue 44
_journal_name_full 'Dalton transactions (Cambridge, England : 2003)'
_journal_page_first 15873
_journal_page_last 15881
_journal_paper_doi 10.1039/c8dt02461h
_journal_volume 47
_journal_year 2018
_chemical_formula_moiety 'C46 H46 Ir N6, F6 P'
_chemical_formula_sum 'C46 H46 F6 Ir N6 P'
_chemical_formula_weight 1020.06
_space_group_crystal_system orthorhombic
_space_group_IT_number 73
_space_group_name_Hall '-I 2b 2c'
_space_group_name_H-M_alt 'I b c a'
_symmetry_space_group_name_Hall '-I 2b 2c'
_symmetry_space_group_name_H-M 'I b c a'
_atom_sites_solution_hydrogens geom
_atom_sites_solution_primary iterative
_audit_creation_date 2018-09-20
_audit_creation_method
;
Olex2 1.2
(compiled 2018.05.18 svn.r3508 for OlexSys, GUI svn.r5506)
;
_audit_update_record
;
2018-10-08 deposited with the CCDC.
2018-10-12 downloaded from the CCDC.
;
_cell_angle_alpha 90
_cell_angle_beta 90
_cell_angle_gamma 90
_cell_formula_units_Z 8
_cell_length_a 17.2258(6)
_cell_length_b 19.4733(8)
_cell_length_c 25.4230(10)
_cell_measurement_reflns_used 8204
_cell_measurement_temperature 298(2)
_cell_measurement_theta_max 26.27
_cell_measurement_theta_min 2.53
_cell_volume 8528.0(6)
_computing_cell_refinement 'SAINT V8.38A (?, 2016)'
_computing_data_collection 'Bruker APEX2'
_computing_data_reduction 'SAINT V8.38A (?, 2016)'
_computing_molecular_graphics 'Olex2 (Dolomanov et al., 2009)'
_computing_publication_material 'Olex2 (Dolomanov et al., 2009)'
_computing_structure_refinement 'XL (Sheldrick, 2008)'
_computing_structure_solution 'olex2.solve (Bourhis et al., 2015)'
_diffrn_ambient_temperature 298.15
_diffrn_detector_area_resol_mean 8.3333
_diffrn_measured_fraction_theta_full 0.943
_diffrn_measured_fraction_theta_max 0.971
_diffrn_measurement_device_type 'Bruker APEX-II CCD'
_diffrn_measurement_method '\f and \w scans'
_diffrn_radiation_type MoK\a
_diffrn_radiation_wavelength 0.71073
_diffrn_reflns_av_R_equivalents 0.0385
_diffrn_reflns_av_unetI/netI 0.0290
_diffrn_reflns_Laue_measured_fraction_full 0.943
_diffrn_reflns_Laue_measured_fraction_max 0.971
_diffrn_reflns_limit_h_max 19
_diffrn_reflns_limit_h_min -20
_diffrn_reflns_limit_k_max 20
_diffrn_reflns_limit_k_min -23
_diffrn_reflns_limit_l_max 28
_diffrn_reflns_limit_l_min -29
_diffrn_reflns_number 21102
_diffrn_reflns_point_group_measured_fraction_full 0.943
_diffrn_reflns_point_group_measured_fraction_max 0.971
_diffrn_reflns_theta_full 25.242
_diffrn_reflns_theta_max 25.000
_diffrn_reflns_theta_min 2.249
_exptl_absorpt_coefficient_mu 3.236
_exptl_absorpt_correction_T_max 0.7456
_exptl_absorpt_correction_T_min 0.6042
_exptl_absorpt_correction_type multi-scan
_exptl_absorpt_process_details
;
SADABS-2014/5 (Bruker,2014/5) was used for absorption correction.
wR2(int) was 0.0661 before and 0.0493 after correction.
The Ratio of minimum to maximum transmission is 0.8104.
The \l/2 correction factor is 0.00150.
;
_exptl_crystal_colour red
_exptl_crystal_density_diffrn 1.589
_exptl_crystal_description block
_exptl_crystal_F_000 4080
_exptl_crystal_size_max 0.24
_exptl_crystal_size_mid 0.22
_exptl_crystal_size_min 0.20
_exptl_transmission_factor_max 0.7452
_exptl_transmission_factor_min 0.6456
_refine_diff_density_max 0.959
_refine_diff_density_min -0.719
_refine_diff_density_rms 0.092
_refine_ls_extinction_method none
_refine_ls_goodness_of_fit_ref 1.070
_refine_ls_hydrogen_treatment constr
_refine_ls_matrix_type full
_refine_ls_number_parameters 274
_refine_ls_number_reflns 3653
_refine_ls_number_restraints 24
_refine_ls_restrained_S_all 1.078
_refine_ls_R_factor_all 0.0689
_refine_ls_R_factor_gt 0.0367
_refine_ls_shift/su_max 0.001
_refine_ls_shift/su_mean 0.000
_refine_ls_structure_factor_coef Fsqd
_refine_ls_weighting_details
;
 w=1/[\s^2^(Fo^2^)+(0.0301P)^2^+63.7951P]
 where P=(Fo^2^+2Fc^2^)/3
;
_refine_ls_weighting_scheme calc
_refine_ls_wR_factor_gt 0.0767
_refine_ls_wR_factor_ref 0.0934
_reflns_Friedel_coverage 0.000
_reflns_number_gt 2341
_reflns_number_total 3653
_reflns_threshold_expression 'I > 2\s(I)'
_cod_data_source_file c8dt02461h2.cif
_cod_data_source_block pl18
_cod_depositor_comments 'Adding full bibliography for 7047749--7047751.cif.'
_cod_database_code 7047749
_shelxl_version_number 2013-2
_shelx_space_group_comment
;
The symmetry employed for this shelxl refinement is uniquely defined
by the following loop, which should always be used as a source of
symmetry information in preference to the above space-group names.
They are only intended as comments.
;
_olex2_refinement_description
;
1. Fixed Uiso
 At 1.2 times of:
  All C(H) groups, All C(H,H) groups
 At 1.5 times of:
  All C(H,H,H) groups
2. Restrained distances
 C19-C20 = C20-C21 = C21-C22 = C21-C23
 1.54 with sigma of 0.02
3. Rigid bond restraints
 C19, C20, C21, C22, C23
 with sigma for 1-2 distances of 0.001 and sigma for 1-3 distances of 0.001
4. Uiso/Uaniso restraints and constraints
C19 \\sim C20 \\sim C21: within 2A with sigma of 0.001 and sigma for terminal
atoms of 0.002
C22 \\sim C23: within 2A with sigma of 0.002 and sigma for terminal atoms of
0.004
5.a Ternary CH refined with riding coordinates:
 C21(H21)
5.b Secondary CH2 refined with riding coordinates:
 C19(H19A,H19B), C20(H20A,H20B)
5.c Aromatic/amide H refined with riding coordinates:
 C17(H17), C8(H8), C7(H7), C6(H6), C1(H1), C16(H16), C2(H2), C3(H3), C15(H15),
 C9(H9), C4(H4), C14(H14)
5.d Idealised Me refined as rotating group:
 C22(H22A,H22B,H22C), C23(H23A,H23B,H23C)
;
_olex2_submission_special_instructions 'No special instructions were received'

loop_
_space_group_symop_operation_xyz
'x, y, z'
'-x+1/2, -y, z+1/2'
'-x, y+1/2, -z+1/2'
'x+1/2, -y+1/2, -z'
'x+1/2, y+1/2, z+1/2'
'-x+1, -y+1/2, z+1'
'-x+1/2, y+1, -z+1'
'x+1, -y+1, -z+1/2'
'-x, -y, -z'
'x-1/2, y, -z-1/2'
'x, -y-1/2, z-1/2'
'-x-1/2, y-1/2, z'
'-x+1/2, -y+1/2, -z+1/2'
'x, y+1/2, -z'
'x+1/2, -y, z'
'-x, y, z+1/2'

loop_
_atom_site_label
_atom_site_type_symbol
_atom_site_fract_x
_atom_site_fract_y
_atom_site_fract_z
_atom_site_U_iso_or_equiv
_atom_site_adp_type
_atom_site_occupancy
_atom_site_site_symmetry_order
_atom_site_calc_flag
_atom_site_refinement_flags_posn
_atom_site_refinement_flags_adp
_atom_site_refinement_flags_occupancy
_atom_site_disorder_assembly
_atom_site_disorder_group
Ir1 Ir 0.7500 0.52412(2) 0.5000 0.04186(12) Uani 1 2 d S T P A 1
P1 P 0.5000 0.7500 0.2931(2) 0.1183(16) Uani 1 2 d S T P B 1
N1 N 0.6849(3) 0.4379(3) 0.5277(2) 0.0473(13) Uani 1 1 d . . . A 1
N2 N 0.7008(3) 0.5346(3) 0.4271(2) 0.0467(13) Uani 1 1 d . . . A 1
N3 N 0.6864(3) 0.5944(3) 0.3534(2) 0.0565(14) Uani 1 1 d . . . A 1
C18 C 0.6368(4) 0.5080(4) 0.4008(3) 0.0531(17) Uani 1 1 d . . . A 1
C11 C 0.8167(4) 0.5999(3) 0.4691(3) 0.0487(16) Uani 1 1 d . . . A 1
C13 C 0.6281(4) 0.5453(4) 0.3542(3) 0.0541(17) Uani 1 1 d . . . A 1
C17 C 0.5855(4) 0.4556(4) 0.4133(3) 0.064(2) Uani 1 1 d . . . A 1
H17 H 0.5904 0.4307 0.4444 0.077 Uiso 1 1 calc R . . A 1
C12 C 0.7285(4) 0.5860(3) 0.3978(2) 0.0496(17) Uani 1 1 d . . . A 1
C5 C 0.7147(4) 0.3752(3) 0.5166(2) 0.0524(17) Uani 1 1 d . . . A 1
C8 C 0.8984(5) 0.7065(4) 0.4196(4) 0.084(3) Uani 1 1 d . . . A 1
H8 H 0.9246 0.7430 0.4041 0.101 Uiso 1 1 calc R . . A 1
C7 C 0.9210(5) 0.6819(4) 0.4680(4) 0.078(2) Uani 1 1 d . . . A 1
H7 H 0.9643 0.7008 0.4843 0.093 Uiso 1 1 calc R . . A 1
C6 C 0.8810(4) 0.6301(4) 0.4928(3) 0.0616(18) Uani 1 1 d . . . A 1
H6 H 0.8971 0.6150 0.5257 0.074 Uiso 1 1 calc R . . A 1
C1 C 0.6201(4) 0.4422(4) 0.5565(3) 0.0619(19) Uani 1 1 d . . . A 1
H1 H 0.5996 0.4853 0.5637 0.074 Uiso 1 1 calc R . . A 1
C16 C 0.5273(4) 0.4418(4) 0.3779(3) 0.078(2) Uani 1 1 d . . . A 1
H16 H 0.4917 0.4072 0.3852 0.093 Uiso 1 1 calc R . . A 1
C2 C 0.5826(5) 0.3850(5) 0.5759(3) 0.076(2) Uani 1 1 d . . . A 1
H2 H 0.5377 0.3894 0.5960 0.092 Uiso 1 1 calc R . . A 1
C3 C 0.6127(5) 0.3219(5) 0.5649(4) 0.089(3) Uani 1 1 d . . . A 1
H3 H 0.5887 0.2827 0.5779 0.107 Uiso 1 1 calc R . . A 1
C10 C 0.7952(4) 0.6239(3) 0.4187(3) 0.0516(16) Uani 1 1 d . . . A 1
C15 C 0.5207(5) 0.4788(5) 0.3314(3) 0.082(3) Uani 1 1 d . . . A 1
H15 H 0.4811 0.4674 0.3081 0.098 Uiso 1 1 calc R . . A 1
C9 C 0.8360(4) 0.6761(4) 0.3945(3) 0.068(2) Uani 1 1 d . . . A 1
H9 H 0.8215 0.6908 0.3611 0.082 Uiso 1 1 calc R . . A 1
C4 C 0.6791(5) 0.3161(4) 0.5344(3) 0.077(2) Uani 1 1 d . . . A 1
H4 H 0.6993 0.2732 0.5262 0.093 Uiso 1 1 calc R . . A 1
C14 C 0.5696(5) 0.5309(4) 0.3184(3) 0.073(2) Uani 1 1 d . . . A 1
H14 H 0.5642 0.5556 0.2873 0.087 Uiso 1 1 calc R . . A 1
F3 F 0.5841(4) 0.7722(4) 0.2949(5) 0.237(6) Uani 1 1 d . . . B 1
F1 F 0.4764(5) 0.8023(4) 0.3379(4) 0.197(4) Uani 1 1 d . . . B 1
F2 F 0.5222(6) 0.6946(6) 0.2545(4) 0.262(6) Uani 1 1 d . . . B 1
C22 C 0.8187(8) 0.5734(7) 0.1931(5) 0.185(6) Uani 1 1 d D U . A 1
H22A H 0.8561 0.6093 0.1878 0.278 Uiso 1 1 calc GR . . A 1
H22B H 0.8029 0.5553 0.1596 0.278 Uiso 1 1 calc GR . . A 1
H22C H 0.8415 0.5374 0.2138 0.278 Uiso 1 1 calc GR . . A 1
C23 C 0.7050(8) 0.6506(6) 0.1886(4) 0.145(4) Uani 1 1 d D U . A 1
H23A H 0.6568 0.6622 0.2054 0.217 Uiso 1 1 calc GR . . A 1
H23B H 0.6947 0.6298 0.1551 0.217 Uiso 1 1 calc GR . . A 1
H23C H 0.7352 0.6915 0.1837 0.217 Uiso 1 1 calc GR . . A 1
C21 C 0.7481(6) 0.6023(6) 0.2218(3) 0.114(2) Uani 1 1 d D U . A 1
H21 H 0.7131 0.5629 0.2257 0.136 Uiso 1 1 calc R . . A 1
C19 C 0.6989(6) 0.6435(6) 0.3106(3) 0.111(2) Uani 1 1 d D U . A 1
H19A H 0.7105 0.6882 0.3255 0.133 Uiso 1 1 calc R . . A 1
H19B H 0.6513 0.6478 0.2904 0.133 Uiso 1 1 calc R . . A 1
C20 C 0.7647(5) 0.6227(6) 0.2737(3) 0.112(2) Uani 1 1 d D U . A 1
H20A H 0.8004 0.6611 0.2717 0.135 Uiso 1 1 calc R . . A 1
H20B H 0.7924 0.5852 0.2904 0.135 Uiso 1 1 calc R . . A 1

loop_
_atom_site_aniso_label
_atom_site_aniso_U_11
_atom_site_aniso_U_22
_atom_site_aniso_U_33
_atom_site_aniso_U_23
_atom_site_aniso_U_13
_atom_site_aniso_U_12
Ir1 0.04623(19) 0.0426(2) 0.03676(19) 0.000 -0.00318(18) 0.000
P1 0.088(3) 0.077(2) 0.190(5) 0.000 0.000 0.016(2)
N1 0.052(3) 0.052(3) 0.038(3) 0.005(3) -0.001(3) -0.003(3)
N2 0.049(3) 0.047(3) 0.044(3) -0.003(3) -0.008(2) 0.001(2)
N3 0.065(4) 0.065(4) 0.040(3) 0.011(3) -0.005(3) 0.010(3)
C18 0.057(4) 0.056(4) 0.046(4) -0.009(3) -0.003(3) 0.004(3)
C11 0.049(4) 0.047(4) 0.051(4) -0.005(3) 0.000(3) -0.002(3)
C13 0.057(4) 0.068(5) 0.038(4) 0.000(3) -0.006(3) 0.012(4)
C17 0.066(5) 0.071(5) 0.056(5) -0.004(4) -0.007(4) -0.006(4)
C12 0.061(4) 0.048(4) 0.040(4) 0.007(3) 0.004(3) 0.010(3)
C5 0.063(4) 0.045(4) 0.050(4) 0.005(3) -0.010(3) -0.005(3)
C8 0.079(6) 0.057(5) 0.115(8) 0.014(5) 0.014(6) -0.017(4)
C7 0.072(5) 0.067(5) 0.095(7) -0.004(5) 0.000(5) -0.013(4)
C6 0.062(4) 0.059(4) 0.064(5) -0.003(4) 0.003(4) -0.008(3)
C1 0.066(5) 0.068(5) 0.051(4) 0.001(4) 0.000(4) -0.006(4)
C16 0.066(5) 0.093(6) 0.073(6) -0.005(5) -0.014(4) -0.018(4)
C2 0.080(5) 0.087(6) 0.062(5) 0.002(5) 0.005(4) -0.021(5)
C3 0.100(7) 0.079(7) 0.087(7) 0.011(5) -0.002(5) -0.040(6)
C10 0.052(4) 0.054(4) 0.049(4) -0.001(3) 0.000(3) 0.001(3)
C15 0.062(5) 0.111(8) 0.073(6) -0.020(5) -0.022(4) 0.004(5)
C9 0.070(5) 0.059(5) 0.077(5) 0.017(4) 0.008(4) 0.003(4)
C4 0.098(6) 0.052(5) 0.082(6) 0.003(4) -0.011(5) -0.010(5)
C14 0.071(5) 0.095(6) 0.053(5) -0.004(4) -0.014(4) 0.018(5)
F3 0.088(5) 0.163(7) 0.459(17) 0.083(9) 0.045(7) -0.006(5)
F1 0.173(7) 0.162(7) 0.257(10) -0.083(7) -0.054(7) 0.060(6)
F2 0.282(12) 0.303(12) 0.200(9) -0.140(8) -0.073(8) 0.177(10)
C22 0.207(11) 0.192(13) 0.157(9) -0.013(9) 0.115(9) 0.035(9)
C23 0.219(11) 0.137(9) 0.078(6) 0.031(6) -0.014(6) 0.009(7)
C21 0.109(4) 0.160(5) 0.071(3) 0.010(3) 0.016(3) 0.030(4)
C19 0.107(4) 0.158(5) 0.069(3) 0.013(4) 0.015(3) 0.031(4)
C20 0.108(4) 0.159(5) 0.070(3) 0.012(3) 0.015(3) 0.031(4)

loop_
_atom_type_symbol
_atom_type_description
_atom_type_scat_dispersion_real
_atom_type_scat_dispersion_imag
_atom_type_scat_source
C C 0.0033 0.0016 'International Tables Vol C Tables 4.2.6.8 and 6.1.1.4'
H H 0.0000 0.0000 'International Tables Vol C Tables 4.2.6.8 and 6.1.1.4'
F F 0.0171 0.0103 'International Tables Vol C Tables 4.2.6.8 and 6.1.1.4'
Ir Ir -1.4442 7.9887 'International Tables Vol C Tables 4.2.6.8 and 6.1.1.4'
N N 0.0061 0.0033 'International Tables Vol C Tables 4.2.6.8 and 6.1.1.4'
P P 0.1023 0.0942 'International Tables Vol C Tables 4.2.6.8 and 6.1.1.4'

loop_
_geom_angle_atom_site_label_1
_geom_angle_atom_site_label_2
_geom_angle_atom_site_label_3
_geom_angle
_geom_angle_site_symmetry_1
_geom_angle_site_symmetry_3
N1 Ir1 N1 76.5(3) . 7_645
N2 Ir1 N1 89.89(19) . 7_645
N2 Ir1 N1 99.14(19) 7_645 7_645
N2 Ir1 N1 99.1(2) . .
N2 Ir1 N1 89.89(19) 7_645 .
N2 Ir1 N2 168.5(3) . 7_645
C11 Ir1 N1 98.4(2) . 7_645
C11 Ir1 N1 174.7(2) . .
C11 Ir1 N1 174.7(2) 7_645 7_645
C11 Ir1 N1 98.4(2) 7_645 .
C11 Ir1 N2 92.5(2) . 7_645
C11 Ir1 N2 92.5(2) 7_645 .
C11 Ir1 N2 79.1(2) 7_645 7_645
C11 Ir1 N2 79.1(2) . .
C11 Ir1 C11 86.6(3) 7_645 .
F3 P1 F3 176.5(11) . 6_564
F3 P1 F1 85.2(5) 6_564 .
F3 P1 F1 92.3(6) . .
F3 P1 F1 92.3(6) 6_564 6_564
F3 P1 F1 85.2(5) . 6_564
F1 P1 F1 87.8(8) 6_564 .
F2 P1 F3 93.4(6) 6_564 .
F2 P1 F3 88.9(6) 6_564 6_564
F2 P1 F3 93.4(6) . 6_564
F2 P1 F3 88.9(6) . .
F2 P1 F1 174.2(7) . .
F2 P1 F1 174.2(7) 6_564 6_564
F2 P1 F1 86.7(5) 6_564 .
F2 P1 F1 86.7(5) . 6_564
F2 P1 F2 98.9(9) 6_564 .
C5 N1 Ir1 116.1(4) . .
C1 N1 Ir1 124.7(5) . .
C1 N1 C5 119.1(6) . .
C18 N2 Ir1 136.5(5) . .
C12 N2 Ir1 115.6(4) . .
C12 N2 C18 107.2(5) . .
C13 N3 C19 124.7(6) . .
C12 N3 C13 107.0(5) . .
C12 N3 C19 128.3(7) . .
N2 C18 C13 107.4(6) . .
C17 C18 N2 132.1(6) . .
C17 C18 C13 120.6(6) . .
C6 C11 Ir1 126.1(5) . .
C6 C11 C10 117.6(6) . .
C10 C11 Ir1 116.3(5) . .
N3 C13 C18 107.1(6) . .
C14 C13 N3 130.9(7) . .
C14 C13 C18 122.0(7) . .
C18 C17 H17 121.4 . .
C16 C17 C18 117.3(7) . .
C16 C17 H17 121.4 . .
N2 C12 N3 111.4(6) . .
N2 C12 C10 117.1(5) . .
N3 C12 C10 131.5(6) . .
N1 C5 C5 115.5(4) . 7_645
N1 C5 C4 121.0(7) . .
C4 C5 C5 123.5(5) . 7_645
C7 C8 H8 120.6 . .
C7 C8 C9 118.9(8) . .
C9 C8 H8 120.6 . .
C8 C7 H7 119.2 . .
C8 C7 C6 121.6(8) . .
C6 C7 H7 119.2 . .
C11 C6 H6 119.7 . .
C7 C6 C11 120.7(7) . .
C7 C6 H6 119.7 . .
N1 C1 H1 118.7 . .
N1 C1 C2 122.5(7) . .
C2 C1 H1 118.7 . .
C17 C16 H16 119.4 . .
C17 C16 C15 121.1(8) . .
C15 C16 H16 119.4 . .
C1 C2 H2 120.8 . .
C3 C2 C1 118.4(8) . .
C3 C2 H2 120.8 . .
C2 C3 H3 119.9 . .
C2 C3 C4 120.1(8) . .
C4 C3 H3 119.9 . .
C11 C10 C12 111.6(6) . .
C9 C10 C11 120.9(6) . .
C9 C10 C12 127.5(6) . .
C16 C15 H15 118.6 . .
C14 C15 C16 122.8(7) . .
C14 C15 H15 118.6 . .
C8 C9 H9 119.8 . .
C10 C9 C8 120.4(8) . .
C10 C9 H9 119.8 . .
C5 C4 C3 118.9(8) . .
C5 C4 H4 120.6 . .
C3 C4 H4 120.6 . .
C13 C14 H14 121.9 . .
C15 C14 C13 116.2(7) . .
C15 C14 H14 121.9 . .
H22A C22 H22B 109.5 . .
H22A C22 H22C 109.5 . .
H22B C22 H22C 109.5 . .
C21 C22 H22A 109.5 . .
C21 C22 H22B 109.5 . .
C21 C22 H22C 109.5 . .
H23A C23 H23B 109.5 . .
H23A C23 H23C 109.5 . .
H23B C23 H23C 109.5 . .
C21 C23 H23A 109.5 . .
C21 C23 H23B 109.5 . .
C21 C23 H23C 109.5 . .
C22 C21 H21 104.5 . .
C23 C21 C22 111.4(9) . .
C23 C21 H21 104.5 . .
C20 C21 C22 113.0(10) . .
C20 C21 C23 117.5(10) . .
C20 C21 H21 104.5 . .
N3 C19 H19A 109.0 . .
N3 C19 H19B 109.0 . .
N3 C19 C20 113.0(8) . .
H19A C19 H19B 107.8 . .
C20 C19 H19A 109.0 . .
C20 C19 H19B 109.0 . .
C21 C20 C19 120.0(9) . .
C21 C20 H20A 107.3 . .
C21 C20 H20B 107.3 . .
C19 C20 H20A 107.3 . .
C19 C20 H20B 107.3 . .
H20A C20 H20B 106.9 . .

loop_
_geom_bond_atom_site_label_1
_geom_bond_atom_site_label_2
_geom_bond_distance
_geom_bond_site_symmetry_2
Ir1 N1 2.138(5) .
Ir1 N1 2.138(5) 7_645
Ir1 N2 2.048(5) .
Ir1 N2 2.048(5) 7_645
Ir1 C11 2.029(6) 7_645
Ir1 C11 2.029(6) .
P1 F3 1.512(7) 6_564
P1 F3 1.512(7) .
P1 F1 1.581(8) 6_564
P1 F1 1.581(8) .
P1 F2 1.506(8) 6_564
P1 F2 1.506(8) .
N1 C5 1.354(8) .
N1 C1 1.338(8) .
N2 C18 1.390(8) .
N2 C12 1.336(8) .
N3 C13 1.386(8) .
N3 C12 1.353(8) .
N3 C19 1.464(10) .
C18 C13 1.398(9) .
C18 C17 1.387(10) .
C11 C6 1.392(9) .
C11 C10 1.412(9) .
C13 C14 1.387(9) .
C17 H17 0.9300 .
C17 C16 1.374(9) .
C12 C10 1.464(9) .
C5 C5 1.480(13) 7_645
C5 C4 1.381(10) .
C8 H8 0.9300 .
C8 C7 1.376(11) .
C8 C9 1.383(11) .
C7 H7 0.9300 .
C7 C6 1.374(10) .
C6 H6 0.9300 .
C1 H1 0.9300 .
C1 C2 1.378(10) .
C16 H16 0.9300 .
C16 C15 1.389(11) .
C2 H2 0.9300 .
C2 C3 1.363(11) .
C3 H3 0.9300 .
C3 C4 1.386(11) .
C10 C9 1.380(9) .
C15 H15 0.9300 .
C15 C14 1.361(11) .
C9 H9 0.9300 .
C4 H4 0.9300 .
C14 H14 0.9300 .
C22 H22A 0.9600 .
C22 H22B 0.9600 .
C22 H22C 0.9600 .
C22 C21 1.526(11) .
C23 H23A 0.9600 .
C23 H23B 0.9600 .
C23 H23C 0.9600 .
C23 C21 1.466(11) .
C21 H21 0.9800 .
C21 C20 1.407(11) .
C19 H19A 0.9700 .
C19 H19B 0.9700 .
C19 C20 1.526(10) .
C20 H20A 0.9700 .
C20 H20B 0.9700 .
